data_2230689
loop_
_publ_author_name
'Caracelli, Ignez'
'Coelho, Daniel C. S.'
'Olivato, Paulo R.'
'Rodrigues, Alessandro'
'Tiekink, Edward R. T.'

_publ_section_title
;
 (5<i>R</i>)-3-(2-Chloroacetyl)-4-methyl-5-phenyl-1,3,4-oxadiazinan-2-one
;
_journal_coeditor_code HG5045
_journal_issue 7
_journal_name_full 'Acta Crystallographica Section E'
_journal_page_first o1571
_journal_page_last o1572
_journal_paper_doi 10.1107/S1600536811020356
_journal_volume 67
_journal_year 2011
_chemical_formula_iupac 'C12 H13 Cl N2 O3'
_chemical_formula_moiety 'C12 H13 Cl N2 O3'
_chemical_formula_sum 'C12 H13 Cl N2 O3'
_chemical_formula_weight 268.69
_chemical_name_systematic
;
(5<i>R</i>)-3-(2-Chloroacetyl)-4-methyl-5-phenyl-1,3,4-oxadiazinan-2-one
;
_space_group_IT_number 19
_symmetry_cell_setting orthorhombic
_symmetry_space_group_name_Hall 'P 2ac 2ab'
_symmetry_space_group_name_H-M 'P 21 21 21'
_atom_sites_solution_hydrogens geom
_atom_sites_solution_primary direct
_atom_sites_solution_secondary difmap
_audit_creation_method SHELXL-97
_cell_angle_alpha 90.00
_cell_angle_beta 90.00
_cell_angle_gamma 90.00
_cell_formula_units_Z 4
_cell_length_a 9.4862(2)
_cell_length_b 9.6237(2)
_cell_length_c 13.2433(3)
_cell_measurement_reflns_used 2003
_cell_measurement_temperature 100(2)
_cell_measurement_theta_max 16.32
_cell_measurement_theta_min 2.81
_cell_volume 1209.01(5)
_computing_cell_refinement 'SAINT (Bruker, 2007)'
_computing_data_collection 'APEX2 (Bruker, 2007)'
_computing_data_reduction 'SAINT (Bruker, 2007)'
_computing_molecular_graphics 'ORTEP-3 (Farrugia, 1997) and DIAMOND (Brandenburg, 2006)'
_computing_publication_material 'MarvinSketch (Chemaxon, 2010) and publCIF (Westrip, 2010)'
_computing_structure_refinement 'SHELXL97 (Sheldrick, 2008)'
_computing_structure_solution 'SIR97 (Altomare <i>et al.</i>, 1999)'
_diffrn_ambient_temperature 100(2)
_diffrn_measured_fraction_theta_full 1.000
_diffrn_measured_fraction_theta_max 1.000
_diffrn_measurement_device_type 'Bruker APEXII CCD'
_diffrn_measurement_method \w
_diffrn_radiation_monochromator graphite
_diffrn_radiation_source 'fine-focus sealed tube'
_diffrn_radiation_type MoK\a
_diffrn_radiation_wavelength 0.71073
_diffrn_reflns_av_R_equivalents 0.0262
_diffrn_reflns_av_sigmaI/netI 0.0108
_diffrn_reflns_limit_h_max 11
_diffrn_reflns_limit_h_min -11
_diffrn_reflns_limit_k_max 11
_diffrn_reflns_limit_k_min -11
_diffrn_reflns_limit_l_max 16
_diffrn_reflns_limit_l_min -16
_diffrn_reflns_number 29813
_diffrn_reflns_theta_full 25.99
_diffrn_reflns_theta_max 25.99
_diffrn_reflns_theta_min 2.62
_exptl_absorpt_coefficient_mu 0.318
_exptl_absorpt_correction_type none
_exptl_crystal_colour colourless
_exptl_crystal_density_diffrn 1.476
_exptl_crystal_density_method 'not measured'
_exptl_crystal_description block
_exptl_crystal_F_000 560
_exptl_crystal_size_max 0.35
_exptl_crystal_size_mid 0.30
_exptl_crystal_size_min 0.25
_refine_diff_density_max 0.192
_refine_diff_density_min -0.204
_refine_ls_abs_structure_details 'Flack (1983), 993 Friedel pairs'
_refine_ls_abs_structure_Flack 0.01(5)
_refine_ls_extinction_method none
_refine_ls_goodness_of_fit_ref 1.068
_refine_ls_hydrogen_treatment constr
_refine_ls_matrix_type full
_refine_ls_number_parameters 164
_refine_ls_number_reflns 2378
_refine_ls_number_restraints 0
_refine_ls_restrained_S_all 1.068
_refine_ls_R_factor_all 0.0208
_refine_ls_R_factor_gt 0.0204
_refine_ls_shift/su_max 0.001
_refine_ls_shift/su_mean 0.000
_refine_ls_structure_factor_coef Fsqd
_refine_ls_weighting_details 'calc w=1/[\s^2^(Fo^2^)+(0.0280P)^2^+0.3200P] where P=(Fo^2^+2Fc^2^)/3'
_refine_ls_weighting_scheme calc
_refine_ls_wR_factor_gt 0.0536
_refine_ls_wR_factor_ref 0.0540
_reflns_number_gt 2334
_reflns_number_total 2378
_reflns_threshold_expression I>2\s(I)
_cod_data_source_file hg5045.cif
_cod_data_source_block I
_cod_database_code 2230689
_cod_database_fobs_code 2230689

loop_
_symmetry_equiv_pos_as_xyz
'x, y, z'
'-x+1/2, -y, z+1/2'
'x+1/2, -y+1/2, -z'
'-x, y+1/2, -z+1/2'

loop_
_atom_site_type_symbol
_atom_site_label
_atom_site_fract_x
_atom_site_fract_y
_atom_site_fract_z
_atom_site_U_iso_or_equiv
_atom_site_adp_type
_atom_site_calc_flag
_atom_site_refinement_flags
_atom_site_occupancy
_atom_site_symmetry_multiplicity
_atom_site_disorder_assembly
_atom_site_disorder_group
Cl Cl 0.24739(4) -0.34782(3) 0.91280(2) 0.02998(10) Uani d . 1 1 . .
O O1 0.05085(9) 0.22385(9) 0.73203(7) 0.0182(2) Uani d . 1 1 . .
O O2 -0.07381(9) 0.09934(10) 0.83862(7) 0.0196(2) Uani d . 1 1 . .
O O3 0.09385(10) -0.08909(10) 0.93619(7) 0.0200(2) Uani d . 1 1 . .
N N1 0.13328(11) 0.00514(11) 0.77991(8) 0.0146(2) Uani d . 1 1 . .
N N2 0.22794(11) 0.00168(11) 0.69603(7) 0.0156(2) Uani d . 1 1 . .
C C1 0.02961(13) 0.10834(13) 0.78683(9) 0.0153(2) Uani d . 1 1 . .
C C2 0.28807(12) 0.14314(13) 0.68462(9) 0.0165(2) Uani d . 1 1 . .
H H2 0.3517 0.1421 0.6244 0.020 Uiso calc R 1 1 . .
C C3 0.16885(13) 0.24374(14) 0.66273(9) 0.0184(3) Uani d . 1 1 . .
H H3A 0.2041 0.3402 0.6689 0.022 Uiso calc R 1 1 . .
H H3B 0.1359 0.2301 0.5925 0.022 Uiso calc R 1 1 . .
C C4 0.37768(13) 0.17604(13) 0.77675(9) 0.0163(2) Uani d . 1 1 . .
C C5 0.49224(13) 0.08997(14) 0.79745(10) 0.0200(3) Uani d . 1 1 . .
H H5 0.5116 0.0132 0.7545 0.024 Uiso calc R 1 1 . .
C C6 0.57847(14) 0.11524(15) 0.88025(11) 0.0228(3) Uani d . 1 1 . .
H H6 0.6556 0.0553 0.8942 0.027 Uiso calc R 1 1 . .
C C7 0.55191(14) 0.22803(15) 0.94258(10) 0.0221(3) Uani d . 1 1 . .
H H7 0.6113 0.2458 0.9988 0.027 Uiso calc R 1 1 . .
C C8 0.43859(15) 0.31474(13) 0.92274(10) 0.0212(3) Uani d . 1 1 . .
H H8 0.4203 0.3921 0.9654 0.025 Uiso calc R 1 1 . .
C C9 0.35165(14) 0.28841(13) 0.84028(10) 0.0185(3) Uani d . 1 1 . .
H H9 0.2737 0.3477 0.8272 0.022 Uiso calc R 1 1 . .
C C10 0.15311(13) -0.09421(13) 0.85593(9) 0.0157(2) Uani d . 1 1 . .
C C11 0.25837(14) -0.20626(13) 0.82638(9) 0.0194(3) Uani d . 1 1 . .
H H11A 0.3550 -0.1674 0.8271 0.023 Uiso calc R 1 1 . .
H H11B 0.2378 -0.2394 0.7571 0.023 Uiso calc R 1 1 . .
C C12 0.15380(14) -0.04923(14) 0.60530(9) 0.0195(3) Uani d . 1 1 . .
H H12A 0.1286 -0.1472 0.6146 0.029 Uiso calc R 1 1 . .
H H12B 0.2155 -0.0399 0.5464 0.029 Uiso calc R 1 1 . .
H H12C 0.0680 0.0056 0.5947 0.029 Uiso calc R 1 1 . .

loop_
_atom_site_aniso_label
_atom_site_aniso_U_11
_atom_site_aniso_U_22
_atom_site_aniso_U_33
_atom_site_aniso_U_12
_atom_site_aniso_U_13
_atom_site_aniso_U_23
Cl 0.0483(2) 0.01763(15) 0.02398(16) 0.00875(16) -0.00658(16) 0.00243(12)
O1 0.0178(4) 0.0164(4) 0.0205(4) 0.0022(4) 0.0018(4) 0.0041(4)
O2 0.0179(4) 0.0206(5) 0.0202(4) 0.0031(4) 0.0031(4) 0.0011(4)
O3 0.0249(5) 0.0204(4) 0.0148(4) 0.0010(4) -0.0004(4) -0.0004(4)
N1 0.0149(5) 0.0139(5) 0.0150(5) -0.0001(4) 0.0019(4) -0.0008(4)
N2 0.0170(5) 0.0159(5) 0.0138(5) -0.0026(4) 0.0035(4) -0.0031(4)
C1 0.0170(6) 0.0150(6) 0.0137(5) 0.0002(5) -0.0030(5) -0.0017(5)
C2 0.0177(6) 0.0157(6) 0.0162(5) -0.0024(5) 0.0035(4) 0.0002(5)
C3 0.0196(6) 0.0191(6) 0.0164(6) -0.0026(5) 0.0014(5) 0.0025(5)
C4 0.0157(6) 0.0163(6) 0.0170(5) -0.0050(5) 0.0035(5) 0.0016(5)
C5 0.0160(6) 0.0195(6) 0.0245(7) -0.0014(5) 0.0050(5) -0.0024(5)
C6 0.0142(6) 0.0263(7) 0.0280(7) -0.0014(5) 0.0016(5) 0.0039(6)
C7 0.0200(6) 0.0271(7) 0.0193(6) -0.0099(5) -0.0015(5) 0.0034(5)
C8 0.0270(7) 0.0181(6) 0.0186(6) -0.0052(5) 0.0019(5) -0.0011(5)
C9 0.0210(6) 0.0153(6) 0.0192(6) -0.0001(5) 0.0029(5) 0.0012(5)
C10 0.0169(6) 0.0141(6) 0.0160(6) -0.0031(5) -0.0046(5) -0.0024(5)
C11 0.0210(6) 0.0156(6) 0.0218(6) 0.0012(5) -0.0027(5) 0.0017(5)
C12 0.0233(7) 0.0199(6) 0.0154(6) -0.0024(5) -0.0006(5) -0.0034(5)

loop_
_atom_type_symbol
_atom_type_description
_atom_type_scat_dispersion_real
_atom_type_scat_dispersion_imag
_atom_type_scat_source
C C 0.0033 0.0016 'International Tables Vol C Tables 4.2.6.8 and 6.1.1.4'
H H 0.0000 0.0000 'International Tables Vol C Tables 4.2.6.8 and 6.1.1.4'
N N 0.0061 0.0033 'International Tables Vol C Tables 4.2.6.8 and 6.1.1.4'
O O 0.0106 0.0060 'International Tables Vol C Tables 4.2.6.8 and 6.1.1.4'
Cl Cl 0.1484 0.1585 'International Tables Vol C Tables 4.2.6.8 and 6.1.1.4'

loop_
_geom_angle_atom_site_label_1
_geom_angle_atom_site_label_2
_geom_angle_atom_site_label_3
_geom_angle_site_symmetry_1
_geom_angle_site_symmetry_3
_geom_angle
_geom_angle_publ_flag
C1 O1 C3 . . 124.28(10) ?
C1 N1 C10 . . 122.08(11) ?
C1 N1 N2 . . 120.58(10) ?
C10 N1 N2 . . 117.28(10) ?
N1 N2 C12 . . 109.95(9) ?
N1 N2 C2 . . 107.42(9) ?
C12 N2 C2 . . 113.88(10) ?
O2 C1 O1 . . 119.42(11) ?
O2 C1 N1 . . 124.07(12) ?
O1 C1 N1 . . 116.50(10) ?
N2 C2 C3 . . 108.57(10) ?
N2 C2 C4 . . 108.92(10) ?
C3 C2 C4 . . 115.94(11) ?
N2 C2 H2 . . 107.7 ?
C3 C2 H2 . . 107.7 ?
C4 C2 H2 . . 107.7 ?
O1 C3 C2 . . 111.58(10) ?
O1 C3 H3A . . 109.3 ?
C2 C3 H3A . . 109.3 ?
O1 C3 H3B . . 109.3 ?
C2 C3 H3B . . 109.3 ?
H3A C3 H3B . . 108.0 ?
C9 C4 C5 . . 118.75(12) ?
C9 C4 C2 . . 123.20(12) ?
C5 C4 C2 . . 118.04(12) ?
C6 C5 C4 . . 120.68(12) ?
C6 C5 H5 . . 119.7 ?
C4 C5 H5 . . 119.7 ?
C7 C6 C5 . . 119.99(12) ?
C7 C6 H6 . . 120.0 ?
C5 C6 H6 . . 120.0 ?
C8 C7 C6 . . 119.96(12) ?
C8 C7 H7 . . 120.0 ?
C6 C7 H7 . . 120.0 ?
C7 C8 C9 . . 119.92(13) ?
C7 C8 H8 . . 120.0 ?
C9 C8 H8 . . 120.0 ?
C8 C9 C4 . . 120.70(12) ?
C8 C9 H9 . . 119.7 ?
C4 C9 H9 . . 119.7 ?
O3 C10 N1 . . 122.96(12) ?
O3 C10 C11 . . 124.27(12) ?
N1 C10 C11 . . 112.77(11) ?
C10 C11 Cl . . 109.77(9) ?
C10 C11 H11A . . 109.7 ?
Cl C11 H11A . . 109.7 ?
C10 C11 H11B . . 109.7 ?
Cl C11 H11B . . 109.7 ?
H11A C11 H11B . . 108.2 ?
N2 C12 H12A . . 109.5 ?
N2 C12 H12B . . 109.5 ?
H12A C12 H12B . . 109.5 ?
N2 C12 H12C . . 109.5 ?
H12A C12 H12C . . 109.5 ?
H12B C12 H12C . . 109.5 ?

loop_
_geom_bond_atom_site_label_1
_geom_bond_atom_site_label_2
_geom_bond_site_symmetry_2
_geom_bond_distance
_geom_bond_publ_flag
Cl C11 . 1.7823(13) ?
O1 C1 . 1.3428(15) ?
O1 C3 . 1.4601(15) ?
O2 C1 . 1.2001(15) ?
O3 C10 . 1.2034(16) ?
N1 C1 . 1.4006(16) ?
N1 C10 . 1.4012(16) ?
N1 N2 . 1.4287(14) ?
N2 C12 . 1.4760(15) ?
N2 C2 . 1.4838(16) ?
C2 C3 . 1.5167(18) ?
C2 C4 . 1.5203(17) ?
C2 H2 . 1.0000 ?
C3 H3A . 0.9900 ?
C3 H3B . 0.9900 ?
C4 C9 . 1.3923(18) ?
C4 C5 . 1.3937(18) ?
C5 C6 . 1.3895(19) ?
C5 H5 . 0.9500 ?
C6 C7 . 1.387(2) ?
C6 H6 . 0.9500 ?
C7 C8 . 1.386(2) ?
C7 H7 . 0.9500 ?
C8 C9 . 1.3917(19) ?
C8 H8 . 0.9500 ?
C9 H9 . 0.9500 ?
C10 C11 . 1.5209(17) ?
C11 H11A . 0.9900 ?
C11 H11B . 0.9900 ?
C12 H12A . 0.9800 ?
C12 H12B . 0.9800 ?
C12 H12C . 0.9800 ?

loop_
_geom_hbond_atom_site_label_D
_geom_hbond_atom_site_label_H
_geom_hbond_atom_site_label_A
_geom_hbond_site_symmetry_A
_geom_hbond_distance_DH
_geom_hbond_distance_HA
_geom_hbond_distance_DA
_geom_hbond_angle_DHA
C2 H2 O3 2_554 1.00 2.60 3.5142(15) 153
C8 H8 O2 3_557 0.95 2.60 3.2689(16) 128
C11 H11b O2 4_546 0.99 2.54 3.3675(16) 141
C12 H12a O2 4_546 0.98 2.57 3.5448(16) 173

loop_
_geom_torsion_atom_site_label_1
_geom_torsion_atom_site_label_2
_geom_torsion_atom_site_label_3
_geom_torsion_atom_site_label_4
_geom_torsion_site_symmetry_1
_geom_torsion_site_symmetry_2
_geom_torsion_site_symmetry_3
_geom_torsion_site_symmetry_4
_geom_torsion
_geom_torsion_publ_flag
C1 N1 N2 C12 . . . . -74.26(13) ?
C10 N1 N2 C12 . . . . 108.57(12) ?
C1 N1 N2 C2 . . . . 50.16(13) ?
C10 N1 N2 C2 . . . . -127.01(11) ?
C3 O1 C1 O2 . . . . -176.89(11) ?
C3 O1 C1 N1 . . . . 3.76(17) ?
C10 N1 C1 O2 . . . . -22.68(18) ?
N2 N1 C1 O2 . . . . 160.29(11) ?
C10 N1 C1 O1 . . . . 156.64(11) ?
N2 N1 C1 O1 . . . . -20.39(16) ?
N1 N2 C2 C3 . . . . -61.59(12) ?
C12 N2 C2 C3 . . . . 60.42(12) ?
N1 N2 C2 C4 . . . . 65.49(12) ?
C12 N2 C2 C4 . . . . -172.50(10) ?
C1 O1 C3 C2 . . . . -18.86(16) ?
N2 C2 C3 O1 . . . . 47.44(13) ?
C4 C2 C3 O1 . . . . -75.51(14) ?
N2 C2 C4 C9 . . . . -120.81(13) ?
C3 C2 C4 C9 . . . . 1.96(17) ?
N2 C2 C4 C5 . . . . 59.96(14) ?
C3 C2 C4 C5 . . . . -177.28(11) ?
C9 C4 C5 C6 . . . . 0.36(19) ?
C2 C4 C5 C6 . . . . 179.64(11) ?
C4 C5 C6 C7 . . . . -0.77(19) ?
C5 C6 C7 C8 . . . . 0.57(19) ?
C6 C7 C8 C9 . . . . 0.02(19) ?
C7 C8 C9 C4 . . . . -0.42(19) ?
C5 C4 C9 C8 . . . . 0.23(19) ?
C2 C4 C9 C8 . . . . -179.00(11) ?
C1 N1 C10 O3 . . . . -8.18(18) ?
N2 N1 C10 O3 . . . . 168.94(11) ?
C1 N1 C10 C11 . . . . 172.73(11) ?
N2 N1 C10 C11 . . . . -10.15(15) ?
O3 C10 C11 Cl . . . . 14.29(16) ?
N1 C10 C11 Cl . . . . -166.64(8) ?

loop_
_cod_related_entry_id
_cod_related_entry_database
_cod_related_entry_code
1 ChemSpider 30656775
